data_7710199
loop_
_publ_author_name
'Wang, Te'
'Yao, Binling'
'Guo, Zhilin'
'Chang, Xiaoyong'
'Deng, Yi-Fei'
'Zhang, Yuan-Zhu'

_publ_section_title
;
 Self-assembly of Ni(ii) metallacycles (a square and a triangle) supported
 by tetrazine radical bridges
;
_journal_name_full 'Dalton Transactions'
_journal_paper_doi 10.1039/D2DT00221C
_journal_year 2022
_chemical_formula_moiety 'C48 H56 N44 Ni4'
_chemical_formula_sum 'C48 H56 N44 Ni4'
_chemical_formula_weight 1484.20
_space_group_crystal_system tetragonal
_space_group_IT_number 142
_space_group_name_Hall '-I 4bd 2c'
_space_group_name_H-M_alt 'I 41/a c d :2'
_atom_sites_solution_hydrogens geom
_audit_creation_date 2022-01-11
_audit_creation_method
;
Olex2 1.3
(compiled 2020.11.12 svn.r5f609507 for OlexSys, GUI svn.r6408)
;
_audit_update_record
;
2022-01-11 deposited with the CCDC.	2022-04-18 downloaded from the CCDC.
;
_cell_angle_alpha 90
_cell_angle_beta 90
_cell_angle_gamma 90
_cell_formula_units_Z 8
_cell_length_a 17.2932(4)
_cell_length_b 17.2932(4)
_cell_length_c 41.5378(12)
_cell_measurement_reflns_used 8471
_cell_measurement_temperature 100(2)
_cell_measurement_theta_max 65.00
_cell_measurement_theta_min 4.20
_cell_volume 12422.1(5)
_computing_cell_refinement 'SAINT V8.38A (?, 2016)'
_computing_data_reduction 'SAINT V8.38A (?, 2016)'
_computing_molecular_graphics 'Olex2 1.3 (Dolomanov et al., 2009)'
_computing_publication_material 'Olex2 1.3 (Dolomanov et al., 2009)'
_computing_structure_refinement 'SHELXL 2014/7 (Sheldrick, 2015)'
_computing_structure_solution 'olex2.solve 1.3 (Bourhis et al., 2015)'
_diffrn_ambient_temperature 100.0
_diffrn_detector_area_resol_mean 7.9
_diffrn_detector_type 'CMOS area detector'
_diffrn_measured_fraction_theta_full 0.999
_diffrn_measured_fraction_theta_max 0.999
_diffrn_measurement_device 'three-circle diffractometer'
_diffrn_measurement_device_type 'Bruker APEX-II CCD'
_diffrn_measurement_method '\f and \w scans'
_diffrn_radiation_type CuK\a
_diffrn_radiation_wavelength 1.54178
_diffrn_reflns_av_R_equivalents 0.0939
_diffrn_reflns_av_unetI/netI 0.0264
_diffrn_reflns_Laue_measured_fraction_full 0.999
_diffrn_reflns_Laue_measured_fraction_max 0.999
_diffrn_reflns_limit_h_max 20
_diffrn_reflns_limit_h_min -20
_diffrn_reflns_limit_k_max 19
_diffrn_reflns_limit_k_min -20
_diffrn_reflns_limit_l_max 48
_diffrn_reflns_limit_l_min -36
_diffrn_reflns_number 42028
_diffrn_reflns_point_group_measured_fraction_full 0.999
_diffrn_reflns_point_group_measured_fraction_max 0.999
_diffrn_reflns_theta_full 65.152
_diffrn_reflns_theta_max 65.152
_diffrn_reflns_theta_min 4.257
_diffrn_standards_number 0
_exptl_absorpt_coefficient_mu 1.997
_exptl_absorpt_correction_T_max 0.1621
_exptl_absorpt_correction_T_min 0.0655
_exptl_absorpt_correction_type none
_exptl_absorpt_process_details
'SADABS-2016/2 (Bruker,2016/2) was used for absorption correction. wR2(int) was 0.0954 before and 0.0751 after correction. The Ratio of minimum to maximum transmission is 0.4041. The \l/2 correction factor is Not present.'
_exptl_crystal_colour 'dark black'
_exptl_crystal_colour_modifier dark
_exptl_crystal_colour_primary black
_exptl_crystal_density_diffrn 1.587
_exptl_crystal_description block
_exptl_crystal_F_000 6112
_exptl_crystal_size_max 0.15
_exptl_crystal_size_mid 0.14
_exptl_crystal_size_min 0.11
_refine_diff_density_max 0.485
_refine_diff_density_min -0.312
_refine_diff_density_rms 0.052
_refine_ls_extinction_method none
_refine_ls_goodness_of_fit_ref 1.047
_refine_ls_hydrogen_treatment constr
_refine_ls_matrix_type full
_refine_ls_number_parameters 222
_refine_ls_number_reflns 2662
_refine_ls_number_restraints 0
_refine_ls_restrained_S_all 1.047
_refine_ls_R_factor_all 0.0604
_refine_ls_R_factor_gt 0.0429
_refine_ls_shift/su_max 0.001
_refine_ls_shift/su_mean 0.000
_refine_ls_structure_factor_coef Fsqd
_refine_ls_weighting_details 'w=1/[\s^2^(Fo^2^)+(0.0576P)^2^+19.9274P] where P=(Fo^2^+2Fc^2^)/3'
_refine_ls_weighting_scheme calc
_refine_ls_wR_factor_gt 0.1087
_refine_ls_wR_factor_ref 0.1196
_reflns_Friedel_coverage 0.000
_reflns_number_gt 2028
_reflns_number_total 2662
_reflns_threshold_expression 'I > 2\s(I)'
_cod_data_source_file d2dt00221c2.cif
_cod_data_source_block ni4
_cod_original_cell_volume 12422.1(7)
_cod_original_sg_symbol_H-M 'I 41/a c d'
_cod_database_code 7710199
_shelx_shelxl_version_number 2014/7
_shelx_space_group_comment
;
The symmetry employed for this shelxl refinement is uniquely defined
by the following loop, which should always be used as a source of
symmetry information in preference to the above space-group names.
They are only intended as comments.
;
_shelx_estimated_absorpt_t_max 0.810
_shelx_estimated_absorpt_t_min 0.754
_olex2_refinement_description
;
1. Fixed Uiso
 At 1.2 times of:
  All C(H) groups
 At 1.5 times of:
  All C(H,H,H) groups
2.a Aromatic/amide H refined with riding coordinates:
 C3(H3), C10(H10)
2.b Idealised Me refined as rotating group:
 C5(H5A,H5B,H5C), C1(H1A,H1B,H1C), C8(H8A,H8B,H8C), C12(H12A,H12B,H12C)
;
_olex2_submission_special_instructions 'No special instructions were received'

loop_
_space_group_symop_operation_xyz
'x, y, z'
'-x+1/2, -y, z+1/2'
'-y+1/4, x+3/4, z+1/4'
'y+1/4, -x+1/4, z+3/4'
'-x+1/2, y, -z'
'x, -y, -z+1/2'
'y+1/4, x+3/4, -z+3/4'
'-y+1/4, -x+1/4, -z+1/4'
'x+1/2, y+1/2, z+1/2'
'-x+1, -y+1/2, z+1'
'-y+3/4, x+5/4, z+3/4'
'y+3/4, -x+3/4, z+5/4'
'-x+1, y+1/2, -z+1/2'
'x+1/2, -y+1/2, -z+1'
'y+3/4, x+5/4, -z+5/4'
'-y+3/4, -x+3/4, -z+3/4'
'-x, -y, -z'
'x-1/2, y, -z-1/2'
'y-1/4, -x-3/4, -z-1/4'
'-y-1/4, x-1/4, -z-3/4'
'x-1/2, -y, z'
'-x, y, z-1/2'
'-y-1/4, -x-3/4, z-3/4'
'y-1/4, x-1/4, z-1/4'
'-x+1/2, -y+1/2, -z+1/2'
'x, y+1/2, -z'
'y+1/4, -x-1/4, -z+1/4'
'-y+1/4, x+1/4, -z-1/4'
'x, -y+1/2, z+1/2'
'-x+1/2, y+1/2, z'
'-y+1/4, -x-1/4, z-1/4'
'y+1/4, x+1/4, z+1/4'

loop_
_atom_site_label
_atom_site_type_symbol
_atom_site_fract_x
_atom_site_fract_y
_atom_site_fract_z
_atom_site_U_iso_or_equiv
_atom_site_adp_type
_atom_site_occupancy
_atom_site_site_symmetry_order
_atom_site_calc_flag
_atom_site_refinement_flags_posn
_atom_site_refinement_flags_adp
_atom_site_refinement_flags_occupancy
_atom_site_disorder_assembly
_atom_site_disorder_group
Ni1 Ni 0.60590(3) 0.35590(3) 0.3750 0.0405(2) Uani 1 2 d S T P . .
Ni2 Ni 0.5000 0.2500 0.43427(2) 0.0424(2) Uani 1 2 d S T P . .
N5 N 0.50357(14) 0.34169(15) 0.34932(6) 0.0411(6) Uani 1 1 d . . . . .
N1 N 0.54753(14) 0.40756(14) 0.41295(6) 0.0413(6) Uani 1 1 d . . . . .
N6 N 0.57689(15) 0.52263(14) 0.39002(7) 0.0446(6) Uani 1 1 d . . . . .
N2 N 0.50460(14) 0.36567(15) 0.43458(6) 0.0424(6) Uani 1 1 d . . . . .
N9 N 0.61295(15) 0.47825(15) 0.36668(7) 0.0467(6) Uani 1 1 d . . . . .
N7 N 0.41631(15) 0.35919(16) 0.47540(7) 0.0479(7) Uani 1 1 d . . . . .
N8 N 0.42183(16) 0.28038(16) 0.47125(7) 0.0498(7) Uani 1 1 d . . . . .
N4 N 0.44874(16) 0.48138(16) 0.45577(7) 0.0498(7) Uani 1 1 d . . . . .
N3 N 0.49067(16) 0.52326(16) 0.43299(7) 0.0501(7) Uani 1 1 d . . . . .
N10 N 0.46102(19) 0.3960(2) 0.34526(8) 0.0678(9) Uani 1 1 d . . . . .
C7 C 0.45861(18) 0.40620(19) 0.45404(8) 0.0458(8) Uani 1 1 d . . . . .
C6 C 0.53489(18) 0.48306(17) 0.41361(8) 0.0435(7) Uani 1 1 d . . . . .
C2 C 0.6540(2) 0.5280(2) 0.34931(9) 0.0527(8) Uani 1 1 d . . . . .
C4 C 0.5961(2) 0.59977(18) 0.38706(9) 0.0514(8) Uani 1 1 d . . . . .
C11 C 0.3784(2) 0.2489(2) 0.49413(8) 0.0558(9) Uani 1 1 d . . . . .
C9 C 0.3690(2) 0.3767(2) 0.50065(9) 0.0526(8) Uani 1 1 d . . . . .
C5 C 0.5693(2) 0.6617(2) 0.40885(10) 0.0602(9) Uani 1 1 d . . . . .
H5A H 0.5143 0.6718 0.4050 0.090 Uiso 1 1 calc R U . . .
H5B H 0.5991 0.7090 0.4048 0.090 Uiso 1 1 calc R U . . .
H5C H 0.5768 0.6456 0.4312 0.090 Uiso 1 1 calc R U . . .
C3 C 0.6445(2) 0.6035(2) 0.36127(10) 0.0567(9) Uani 1 1 d . . . . .
H3 H 0.6678 0.6490 0.3529 0.068 Uiso 1 1 calc R U . . .
C1 C 0.7045(2) 0.5011(2) 0.32313(9) 0.0617(10) Uani 1 1 d . . . . .
H1A H 0.7580 0.4986 0.3309 0.093 Uiso 1 1 calc R U . . .
H1B H 0.7013 0.5372 0.3050 0.093 Uiso 1 1 calc R U . . .
H1C H 0.6879 0.4496 0.3161 0.093 Uiso 1 1 calc R U . . .
C10 C 0.3442(2) 0.3078(2) 0.51294(9) 0.0600(10) Uani 1 1 d . . . . .
H10 H 0.3105 0.3008 0.5307 0.072 Uiso 1 1 calc R U . . .
C8 C 0.3528(2) 0.4563(2) 0.51196(9) 0.0656(10) Uani 1 1 d . . . . .
H8A H 0.4017 0.4827 0.5167 0.098 Uiso 1 1 calc R U . . .
H8B H 0.3211 0.4542 0.5315 0.098 Uiso 1 1 calc R U . . .
H8C H 0.3250 0.4847 0.4952 0.098 Uiso 1 1 calc R U . . .
N11 N 0.4220(3) 0.4483(3) 0.34028(13) 0.128(2) Uani 1 1 d . . . . .
C12 C 0.3721(3) 0.1635(2) 0.49785(11) 0.0757(12) Uani 1 1 d . . . . .
H12A H 0.3721 0.1391 0.4766 0.114 Uiso 1 1 calc R U . . .
H12B H 0.3238 0.1508 0.5091 0.114 Uiso 1 1 calc R U . . .
H12C H 0.4161 0.1443 0.5104 0.114 Uiso 1 1 calc R U . . .

loop_
_atom_site_aniso_label
_atom_site_aniso_U_11
_atom_site_aniso_U_22
_atom_site_aniso_U_33
_atom_site_aniso_U_23
_atom_site_aniso_U_13
_atom_site_aniso_U_12
Ni1 0.0364(3) 0.0364(3) 0.0485(4) 0.0019(2) -0.0019(2) -0.0018(3)
Ni2 0.0445(4) 0.0363(4) 0.0464(4) 0.000 0.000 -0.0024(3)
N5 0.0359(13) 0.0398(14) 0.0478(14) -0.0034(12) -0.0009(11) -0.0009(11)
N1 0.0416(14) 0.0364(13) 0.0460(15) -0.0007(11) -0.0018(11) -0.0023(11)
N6 0.0444(14) 0.0377(14) 0.0518(15) 0.0026(12) -0.0005(12) 0.0009(11)
N2 0.0406(14) 0.0391(14) 0.0475(14) -0.0016(12) 0.0018(11) -0.0008(11)
N9 0.0432(15) 0.0410(15) 0.0560(16) 0.0060(12) -0.0002(12) 0.0003(12)
N7 0.0457(15) 0.0476(15) 0.0503(16) -0.0040(13) 0.0028(12) 0.0000(12)
N8 0.0549(17) 0.0453(15) 0.0492(16) -0.0054(13) 0.0044(13) -0.0061(13)
N4 0.0494(16) 0.0426(16) 0.0573(17) -0.0017(13) -0.0015(13) 0.0044(12)
N3 0.0511(17) 0.0451(16) 0.0542(16) -0.0005(13) 0.0000(13) 0.0031(13)
N10 0.059(2) 0.068(2) 0.076(2) -0.0263(18) -0.0222(17) 0.0150(18)
C7 0.0402(17) 0.0487(19) 0.0485(19) -0.0016(15) -0.0073(14) -0.0006(14)
C6 0.0407(16) 0.0387(17) 0.0510(18) -0.0025(14) -0.0093(14) -0.0008(13)
C2 0.051(2) 0.0461(19) 0.061(2) 0.0072(16) 0.0014(16) -0.0017(15)
C4 0.054(2) 0.0391(18) 0.062(2) 0.0047(15) -0.0096(17) 0.0017(15)
C11 0.058(2) 0.059(2) 0.051(2) -0.0031(17) 0.0054(17) -0.0099(17)
C9 0.0439(18) 0.064(2) 0.0502(18) -0.0074(17) -0.0010(16) 0.0000(16)
C5 0.070(2) 0.0426(19) 0.068(2) -0.0002(17) -0.0046(19) 0.0008(17)
C3 0.057(2) 0.0424(19) 0.071(2) 0.0083(17) 0.0034(18) -0.0041(16)
C1 0.067(2) 0.050(2) 0.068(2) 0.0110(18) 0.010(2) 0.0000(18)
C10 0.055(2) 0.073(3) 0.052(2) -0.0015(18) 0.0104(17) -0.0067(19)
C8 0.063(2) 0.071(3) 0.062(2) -0.005(2) 0.0108(19) 0.012(2)
N11 0.124(4) 0.099(3) 0.162(5) -0.064(3) -0.084(3) 0.071(3)
C12 0.089(3) 0.068(3) 0.071(3) -0.001(2) 0.026(2) -0.024(2)

loop_
_atom_type_symbol
_atom_type_description
_atom_type_scat_dispersion_real
_atom_type_scat_dispersion_imag
_atom_type_scat_source
C C 0.0181 0.0091 'International Tables Vol C Tables 4.2.6.8 and 6.1.1.4'
H H 0.0000 0.0000 'International Tables Vol C Tables 4.2.6.8 and 6.1.1.4'
N N 0.0311 0.0180 'International Tables Vol C Tables 4.2.6.8 and 6.1.1.4'
Ni Ni -3.0029 0.5091 'International Tables Vol C Tables 4.2.6.8 and 6.1.1.4'

loop_
_geom_angle_atom_site_label_1
_geom_angle_atom_site_label_2
_geom_angle_atom_site_label_3
_geom_angle
_geom_angle_site_symmetry_1
_geom_angle_site_symmetry_3
_geom_angle_publ_flag
N5 Ni1 N5 93.56(14) . 7_545 ?
N5 Ni1 N9 94.72(10) 7_545 7_545 ?
N5 Ni1 N9 94.71(10) . . ?
N5 Ni1 N9 157.99(10) . 7_545 ?
N5 Ni1 N9 157.99(10) 7_545 . ?
N1 Ni1 N5 85.37(10) 7_545 . ?
N1 Ni1 N5 91.53(10) 7_545 7_545 ?
N1 Ni1 N5 85.36(10) . 7_545 ?
N1 Ni1 N5 91.53(10) . . ?
N1 Ni1 N1 175.47(14) 7_545 . ?
N1 Ni1 N9 74.06(10) 7_545 7_545 ?
N1 Ni1 N9 109.44(10) . 7_545 ?
N1 Ni1 N9 109.43(10) 7_545 . ?
N1 Ni1 N9 74.07(10) . . ?
N9 Ni1 N9 85.06(14) 7_545 . ?
N5 Ni2 N5 97.36(14) 16 7_545 ?
N2 Ni2 N5 86.86(10) . 7_545 ?
N2 Ni2 N5 86.86(10) 10_554 16 ?
N2 Ni2 N5 93.63(10) . 16 ?
N2 Ni2 N5 93.63(10) 10_554 7_545 ?
N2 Ni2 N2 179.27(15) 10_554 . ?
N2 Ni2 N8 76.84(11) . . ?
N2 Ni2 N8 76.84(11) 10_554 10_554 ?
N2 Ni2 N8 102.61(11) . 10_554 ?
N2 Ni2 N8 102.62(11) 10_554 . ?
N8 Ni2 N5 162.37(10) . 7_545 ?
N8 Ni2 N5 162.37(10) 10_554 16 ?
N8 Ni2 N5 90.41(11) 10_554 7_545 ?
N8 Ni2 N5 90.41(11) . 16 ?
N8 Ni2 N8 86.71(16) . 10_554 ?
Ni1 N5 Ni2 116.87(12) . 7_545 ?
N10 N5 Ni1 120.0(2) . . ?
N10 N5 Ni2 118.3(2) . 7_545 ?
N2 N1 Ni1 122.24(19) . . ?
C6 N1 Ni1 121.4(2) . . ?
C6 N1 N2 114.7(3) . . ?
N9 N6 C6 116.9(2) . . ?
C4 N6 N9 111.4(3) . . ?
C4 N6 C6 131.3(3) . . ?
N1 N2 Ni2 123.01(19) . . ?
C7 N2 Ni2 120.4(2) . . ?
C7 N2 N1 116.2(3) . . ?
N6 N9 Ni1 114.08(19) . . ?
C2 N9 Ni1 139.1(2) . . ?
C2 N9 N6 105.1(3) . . ?
N8 N7 C7 117.2(3) . . ?
C9 N7 N8 111.0(3) . . ?
C9 N7 C7 131.9(3) . . ?
N7 N8 Ni2 112.4(2) . . ?
C11 N8 Ni2 141.3(3) . . ?
C11 N8 N7 106.0(3) . . ?
C7 N4 N3 114.2(3) . . ?
C6 N3 N4 116.4(3) . . ?
N11 N10 N5 177.3(5) . . ?
N2 C7 N7 112.9(3) . . ?
N4 C7 N2 129.1(3) . . ?
N4 C7 N7 118.0(3) . . ?
N1 C6 N6 112.5(3) . . ?
N3 C6 N1 129.2(3) . . ?
N3 C6 N6 118.3(3) . . ?
N9 C2 C3 110.3(3) . . ?
N9 C2 C1 120.9(3) . . ?
C3 C2 C1 128.6(3) . . ?
N6 C4 C5 124.8(3) . . ?
C3 C4 N6 105.3(3) . . ?
C3 C4 C5 129.9(3) . . ?
N8 C11 C10 109.7(3) . . ?
N8 C11 C12 121.5(3) . . ?
C10 C11 C12 128.8(3) . . ?
N7 C9 C10 106.3(3) . . ?
N7 C9 C8 124.3(3) . . ?
C10 C9 C8 129.3(3) . . ?
C4 C5 H5A 109.5 . . ?
C4 C5 H5B 109.5 . . ?
C4 C5 H5C 109.5 . . ?
H5A C5 H5B 109.5 . . ?
H5A C5 H5C 109.5 . . ?
H5B C5 H5C 109.5 . . ?
C2 C3 H3 126.1 . . ?
C4 C3 C2 107.8(3) . . ?
C4 C3 H3 126.1 . . ?
C2 C1 H1A 109.5 . . ?
C2 C1 H1B 109.5 . . ?
C2 C1 H1C 109.5 . . ?
H1A C1 H1B 109.5 . . ?
H1A C1 H1C 109.5 . . ?
H1B C1 H1C 109.5 . . ?
C11 C10 H10 126.5 . . ?
C9 C10 C11 106.9(3) . . ?
C9 C10 H10 126.5 . . ?
C9 C8 H8A 109.5 . . ?
C9 C8 H8B 109.5 . . ?
C9 C8 H8C 109.5 . . ?
H8A C8 H8B 109.5 . . ?
H8A C8 H8C 109.5 . . ?
H8B C8 H8C 109.5 . . ?
C11 C12 H12A 109.5 . . ?
C11 C12 H12B 109.5 . . ?
C11 C12 H12C 109.5 . . ?
H12A C12 H12B 109.5 . . ?
H12A C12 H12C 109.5 . . ?
H12B C12 H12C 109.5 . . ?

loop_
_geom_bond_atom_site_label_1
_geom_bond_atom_site_label_2
_geom_bond_distance
_geom_bond_site_symmetry_2
_geom_bond_publ_flag
Ni1 N5 2.081(3) 7_545 ?
Ni1 N5 2.081(3) . ?
Ni1 N1 2.074(3) . ?
Ni1 N1 2.074(3) 7_545 ?
Ni1 N9 2.147(3) . ?
Ni1 N9 2.147(3) 7_545 ?
Ni2 N5 2.113(2) 7_545 ?
Ni2 N5 2.113(2) 16 ?
Ni2 N2 2.002(3) . ?
Ni2 N2 2.002(3) 10_554 ?
Ni2 N8 2.112(3) 10_554 ?
Ni2 N8 2.112(3) . ?
N5 Ni2 2.113(2) 7_545 ?
N5 N10 1.205(4) . ?
N1 N2 1.372(3) . ?
N1 C6 1.324(4) . ?
N6 N9 1.385(4) . ?
N6 C6 1.399(4) . ?
N6 C4 1.380(4) . ?
N2 C7 1.333(4) . ?
N9 C2 1.328(4) . ?
N7 N8 1.377(4) . ?
N7 C7 1.408(4) . ?
N7 C9 1.365(4) . ?
N8 C11 1.328(4) . ?
N4 N3 1.395(4) . ?
N4 C7 1.313(4) . ?
N3 C6 1.310(4) . ?
N10 N11 1.149(5) . ?
C2 C3 1.406(5) . ?
C2 C1 1.471(5) . ?
C4 C5 1.477(5) . ?
C4 C3 1.361(5) . ?
C11 C10 1.413(5) . ?
C11 C12 1.490(5) . ?
C9 C10 1.365(5) . ?
C9 C8 1.481(5) . ?
C5 H5A 0.9800 . ?
C5 H5B 0.9800 . ?
C5 H5C 0.9800 . ?
C3 H3 0.9500 . ?
C1 H1A 0.9800 . ?
C1 H1B 0.9800 . ?
C1 H1C 0.9800 . ?
C10 H10 0.9500 . ?
C8 H8A 0.9800 . ?
C8 H8B 0.9800 . ?
C8 H8C 0.9800 . ?
C12 H12A 0.9800 . ?
C12 H12B 0.9800 . ?
C12 H12C 0.9800 . ?

loop_
_geom_torsion_atom_site_label_1
_geom_torsion_atom_site_label_2
_geom_torsion_atom_site_label_3
_geom_torsion_atom_site_label_4
_geom_torsion
_geom_torsion_site_symmetry_1
_geom_torsion_site_symmetry_2
_geom_torsion_site_symmetry_3
_geom_torsion_site_symmetry_4
_geom_torsion_publ_flag
Ni1 N1 N2 Ni2 5.0(3) . . . . ?
Ni1 N1 N2 C7 -167.9(2) . . . . ?
Ni1 N1 C6 N6 -11.3(4) . . . . ?
Ni1 N1 C6 N3 169.5(3) . . . . ?
Ni1 N9 C2 C3 -163.5(3) . . . . ?
Ni1 N9 C2 C1 12.7(6) . . . . ?
Ni2 N2 C7 N7 6.6(4) . . . . ?
Ni2 N2 C7 N4 -173.8(3) . . . . ?
Ni2 N8 C11 C10 174.4(3) . . . . ?
Ni2 N8 C11 C12 -4.3(6) . . . . ?
N1 N2 C7 N7 179.7(2) . . . . ?
N1 N2 C7 N4 -0.7(5) . . . . ?
N6 N9 C2 C3 0.0(4) . . . . ?
N6 N9 C2 C1 176.2(3) . . . . ?
N6 C4 C3 C2 -0.5(4) . . . . ?
N2 N1 C6 N6 -176.8(2) . . . . ?
N2 N1 C6 N3 4.0(5) . . . . ?
N9 N6 C6 N1 11.0(4) . . . . ?
N9 N6 C6 N3 -169.7(3) . . . . ?
N9 N6 C4 C5 -177.9(3) . . . . ?
N9 N6 C4 C3 0.5(4) . . . . ?
N9 C2 C3 C4 0.3(4) . . . . ?
N7 N8 C11 C10 0.5(4) . . . . ?
N7 N8 C11 C12 -178.2(3) . . . . ?
N7 C9 C10 C11 0.0(4) . . . . ?
N8 N7 C7 N2 -6.3(4) . . . . ?
N8 N7 C7 N4 174.1(3) . . . . ?
N8 N7 C9 C10 0.3(4) . . . . ?
N8 N7 C9 C8 178.2(3) . . . . ?
N8 C11 C10 C9 -0.3(4) . . . . ?
N4 N3 C6 N1 -2.0(5) . . . . ?
N4 N3 C6 N6 178.9(3) . . . . ?
N3 N4 C7 N2 2.7(5) . . . . ?
N3 N4 C7 N7 -177.8(3) . . . . ?
C7 N7 N8 Ni2 3.3(3) . . . . ?
C7 N7 N8 C11 179.2(3) . . . . ?
C7 N7 C9 C10 -179.3(3) . . . . ?
C7 N7 C9 C8 -1.5(6) . . . . ?
C7 N4 N3 C6 -1.3(4) . . . . ?
C6 N1 N2 Ni2 170.4(2) . . . . ?
C6 N1 N2 C7 -2.5(4) . . . . ?
C6 N6 N9 Ni1 -6.2(3) . . . . ?
C6 N6 N9 C2 -174.5(3) . . . . ?
C6 N6 C4 C5 -4.9(6) . . . . ?
C6 N6 C4 C3 173.5(3) . . . . ?
C4 N6 N9 Ni1 168.0(2) . . . . ?
C4 N6 N9 C2 -0.3(4) . . . . ?
C4 N6 C6 N1 -161.7(3) . . . . ?
C4 N6 C6 N3 17.5(5) . . . . ?
C9 N7 N8 Ni2 -176.4(2) . . . . ?
C9 N7 N8 C11 -0.5(4) . . . . ?
C9 N7 C7 N2 173.3(3) . . . . ?
C9 N7 C7 N4 -6.3(5) . . . . ?
C5 C4 C3 C2 177.9(4) . . . . ?
C1 C2 C3 C4 -175.5(4) . . . . ?
C8 C9 C10 C11 -177.7(4) . . . . ?
C12 C11 C10 C9 178.2(4) . . . . ?
